data_7040440
loop_
_publ_author_name
'Moreira, Mariete B.'
'Da Silva, Camila F. N.'
'Pesci, Rafaela B. P.'
'Deflon, Victor M.'
'Nikolaou, Sofia'

_publ_section_title
;
 Revisiting oxo-centered carbonyl-triruthenium clusters: investigating CO
 photorelease and some spectroscopic and electrochemical correlations.
;
_journal_issue 42
_journal_name_full 'Dalton transactions (Cambridge, England : 2003)'
_journal_page_first 16799
_journal_page_last 16809
_journal_paper_doi 10.1039/c6dt02511k
_journal_volume 45
_journal_year 2016
_chemical_formula_sum 'C23 H30 N4 O14 Ru3'
_chemical_formula_weight 889.72
_space_group_crystal_system orthorhombic
_space_group_IT_number 62
_space_group_name_Hall '-P 2ac 2n'
_space_group_name_H-M_alt 'P n m a'
_symmetry_space_group_name_Hall '-P 2ac 2n'
_symmetry_space_group_name_H-M 'P n m a'
_atom_sites_solution_hydrogens mixed
_audit_creation_method SHELXL-2014/7
_audit_update_record
;
2016-08-12 deposited with the CCDC.
2016-08-22 downloaded from the CCDC.
;
_cell_angle_alpha 90
_cell_angle_beta 90
_cell_angle_gamma 90
_cell_formula_units_Z 4
_cell_length_a 19.2404(4)
_cell_length_b 19.8237(4)
_cell_length_c 8.2389(2)
_cell_measurement_reflns_used 4667
_cell_measurement_temperature 296(2)
_cell_measurement_theta_max 24.98
_cell_measurement_theta_min 2.69
_cell_volume 3142.45(12)
_computing_cell_refinement 'Bruker SAINT'
_computing_data_collection 'Bruker APEX2'
_computing_data_reduction 'Bruker SAINT'
_computing_molecular_graphics 'WinGX - PLATON (Spek, 2014)'
_computing_publication_material 'WinGX - CIFTAB (Sheldrick, 2014)'
_computing_structure_refinement 'SHELXL-2014/7 (Sheldrick, 2014)'
_computing_structure_solution 'SHELXS-97 (Sheldrick 2008)'
_diffrn_ambient_temperature 296(2)
_diffrn_measured_fraction_theta_full 0.999
_diffrn_measured_fraction_theta_max 0.999
_diffrn_measurement_device_type 'Bruker APEX-II CCD'
_diffrn_measurement_method '\f and \w scans'
_diffrn_radiation_type MoK\a
_diffrn_radiation_wavelength 0.71073
_diffrn_reflns_av_R_equivalents 0.0393
_diffrn_reflns_av_unetI/netI 0.0321
_diffrn_reflns_Laue_measured_fraction_full 0.999
_diffrn_reflns_Laue_measured_fraction_max 0.999
_diffrn_reflns_limit_h_max 22
_diffrn_reflns_limit_h_min -16
_diffrn_reflns_limit_k_max 23
_diffrn_reflns_limit_k_min -20
_diffrn_reflns_limit_l_max 5
_diffrn_reflns_limit_l_min -9
_diffrn_reflns_number 17509
_diffrn_reflns_point_group_measured_fraction_full 0.999
_diffrn_reflns_point_group_measured_fraction_max 0.999
_diffrn_reflns_theta_full 25.089
_diffrn_reflns_theta_max 25.089
_diffrn_reflns_theta_min 2.055
_exptl_absorpt_coefficient_mu 1.494
_exptl_absorpt_correction_T_max 0.7452
_exptl_absorpt_correction_T_min 0.7120
_exptl_absorpt_correction_type multi-scan
_exptl_absorpt_process_details SADABS
_exptl_crystal_colour black
_exptl_crystal_density_diffrn 1.881
_exptl_crystal_description prism
_exptl_crystal_F_000 1760
_exptl_crystal_size_max 0.140
_exptl_crystal_size_mid 0.060
_exptl_crystal_size_min 0.030
_refine_diff_density_max 0.848
_refine_diff_density_min -0.392
_refine_diff_density_rms 0.082
_refine_ls_extinction_method none
_refine_ls_goodness_of_fit_ref 1.009
_refine_ls_hydrogen_treatment mixed
_refine_ls_matrix_type full
_refine_ls_number_parameters 227
_refine_ls_number_reflns 2884
_refine_ls_number_restraints 4
_refine_ls_restrained_S_all 1.008
_refine_ls_R_factor_all 0.0455
_refine_ls_R_factor_gt 0.0275
_refine_ls_shift/su_max 0.003
_refine_ls_shift/su_mean 0.000
_refine_ls_structure_factor_coef Fsqd
_refine_ls_weighting_details 'w=1/[\s^2^(Fo^2^)+(0.0229P)^2^+4.0973P] where P=(Fo^2^+2Fc^2^)/3'
_refine_ls_weighting_scheme calc
_refine_ls_wR_factor_gt 0.0553
_refine_ls_wR_factor_ref 0.0617
_reflns_Friedel_coverage 0.000
_reflns_number_gt 2204
_reflns_number_total 2884
_reflns_threshold_expression 'I > 2\s(I)'
_cod_data_source_file c6dt02511k2.cif
_cod_data_source_block 8
_cod_depositor_comments 'Adding full bibliography for 7040438--7040440.cif.'
_cod_database_code 7040440
_shelx_shelxl_version_number 2014/7
_shelx_space_group_comment
;
The symmetry employed for this shelxl refinement is uniquely defined
by the following loop, which should always be used as a source of
symmetry information in preference to the above space-group names.
They are only intended as comments.
;
_shelx_estimated_absorpt_t_min 0.818
_shelx_estimated_absorpt_t_max 0.957

loop_
_space_group_symop_operation_xyz
'x, y, z'
'x+1/2, -y+1/2, -z+1/2'
'-x, y+1/2, -z'
'-x+1/2, -y, z+1/2'
'-x, -y, -z'
'-x-1/2, y-1/2, z-1/2'
'x, -y-1/2, z'
'x-1/2, y, -z-1/2'

loop_
_atom_site_label
_atom_site_type_symbol
_atom_site_fract_x
_atom_site_fract_y
_atom_site_fract_z
_atom_site_U_iso_or_equiv
_atom_site_adp_type
_atom_site_occupancy
_atom_site_site_symmetry_order
_atom_site_calc_flag
_atom_site_refinement_flags_posn
_atom_site_refinement_flags_adp
_atom_site_refinement_flags_occupancy
Ru1 Ru 0.95908(2) 0.2500 0.99651(5) 0.03300(12) Uani 1 2 d S T P
Ru2 Ru 1.09640(2) 0.33367(2) 1.16561(4) 0.02837(10) Uani 1 1 d . . .
O11 O 0.91871(14) 0.32107(15) 1.1533(4) 0.0605(9) Uani 1 1 d . . .
O12 O 1.00814(15) 0.37840(15) 1.2500(4) 0.0587(9) Uani 1 1 d . . .
O2 O 1.05426(17) 0.2500 1.1116(4) 0.0277(8) Uani 1 2 d S T P
O31 O 1.19444(14) 0.30555(14) 1.0990(4) 0.0597(9) Uani 1 1 d . . .
O22 O 1.08426(16) 0.12562(14) 0.9401(3) 0.0524(8) Uani 1 1 d . . .
O21 O 0.99212(16) 0.17719(16) 0.8333(4) 0.0599(9) Uani 1 1 d . . .
O41 O 1.11901(17) 0.30567(14) 1.3972(3) 0.0584(9) Uani 1 1 d . . .
O1 O 0.8214(2) 0.2500 0.8363(6) 0.0777(15) Uani 1 2 d S T P
N1 N 1.14334(16) 0.42751(15) 1.2236(3) 0.0334(7) Uani 1 1 d . . .
N2 N 1.2419(2) 0.61088(18) 1.3127(5) 0.0662(12) Uani 1 1 d . . .
H2A H 1.2799 0.6120 1.3675 0.079 Uiso 1 1 calc R U .
H2B H 1.2247 0.6476 1.2741 0.079 Uiso 1 1 calc R U .
C42 C 1.1452(4) 0.2500 1.6401(7) 0.0453(16) Uani 1 2 d DS T P
C11 C 0.9461(2) 0.3654(2) 1.2387(5) 0.0404(10) Uani 1 1 d . . .
C12 C 0.8978(2) 0.4085(3) 1.3377(7) 0.0806(18) Uani 1 1 d . . .
H12A H 0.8999 0.3948 1.4494 0.121 Uiso 1 1 calc R U .
H12B H 0.8511 0.4033 1.2984 0.121 Uiso 1 1 calc R U .
H12C H 0.9115 0.4549 1.3287 0.121 Uiso 1 1 calc R U .
C31 C 1.2230(3) 0.2500 1.0914(6) 0.0341(13) Uani 1 2 d S T P
C32 C 1.3010(4) 0.2500 1.0723(10) 0.0517(17) Uani 1 2 d DS T P
C6 C 1.1172(2) 0.4864(2) 1.1711(5) 0.0402(10) Uani 1 1 d . . .
H6 H 1.0759 0.4855 1.1125 0.048 Uiso 1 1 calc R U .
C5 C 1.1474(2) 0.5474(2) 1.1985(5) 0.0430(10) Uani 1 1 d . . .
H5 H 1.1270 0.5866 1.1582 0.052 Uiso 1 1 calc R U .
C4 C 1.2088(2) 0.5510(2) 1.2870(5) 0.0423(10) Uani 1 1 d . . .
C3 C 1.2346(2) 0.4913(2) 1.3466(5) 0.0491(11) Uani 1 1 d . . .
H3 H 1.2745 0.4912 1.4104 0.059 Uiso 1 1 calc R U .
C2 C 1.2015(2) 0.4319(2) 1.3120(5) 0.0449(10) Uani 1 1 d . . .
H2 H 1.2205 0.3922 1.3525 0.054 Uiso 1 1 calc R U .
C21 C 1.0399(2) 0.1351(2) 0.8320(5) 0.0386(9) Uani 1 1 d . . .
C22 C 1.0462(3) 0.0917(2) 0.6830(5) 0.0577(13) Uani 1 1 d . . .
H22A H 1.0939 0.0788 0.6682 0.087 Uiso 1 1 calc R U .
H22B H 1.0307 0.1167 0.5899 0.087 Uiso 1 1 calc R U .
H22C H 1.0181 0.0521 0.6957 0.087 Uiso 1 1 calc R U .
C41 C 1.1260(3) 0.2500 1.4638(6) 0.0348(13) Uani 1 2 d S T P
C1 C 0.8753(4) 0.2500 0.8969(8) 0.0503(16) Uani 1 2 d S T P
H321 H 1.318(4) 0.2500 1.181(4) 0.10(3) Uiso 1 2 d DS . P
H422 H 1.167(2) 0.2916(14) 1.666(5) 0.070(15) Uiso 1 1 d D . .
H322 H 1.317(2) 0.2110(16) 1.019(5) 0.093(18) Uiso 1 1 d D . .
H421 H 1.103(2) 0.2500 1.697(7) 0.08(2) Uiso 1 2 d DS . P

loop_
_atom_site_aniso_label
_atom_site_aniso_U_11
_atom_site_aniso_U_22
_atom_site_aniso_U_33
_atom_site_aniso_U_23
_atom_site_aniso_U_13
_atom_site_aniso_U_12
Ru1 0.0282(3) 0.0281(3) 0.0427(2) 0.000 -0.0042(2) 0.000
Ru2 0.02789(18) 0.02178(17) 0.03544(15) -0.00061(13) 0.00053(13) -0.00058(14)
O11 0.0316(18) 0.057(2) 0.093(2) -0.0346(18) 0.0002(17) 0.0034(15)
O12 0.0320(18) 0.051(2) 0.093(2) -0.0333(18) 0.0114(16) -0.0022(16)
O2 0.027(2) 0.0220(19) 0.0343(17) 0.000 -0.0001(15) 0.000
O31 0.0294(17) 0.0262(16) 0.123(3) -0.0076(17) 0.0177(17) -0.0004(14)
O22 0.078(2) 0.0360(17) 0.0432(15) -0.0062(13) -0.0143(16) 0.0197(16)
O21 0.0477(19) 0.070(2) 0.0615(19) -0.0316(17) -0.0148(16) 0.0139(17)
O41 0.102(3) 0.0309(17) 0.0423(15) 0.0063(14) -0.0201(16) -0.0165(18)
O1 0.046(3) 0.081(4) 0.106(4) 0.000 -0.033(3) 0.000
N1 0.0293(19) 0.0293(19) 0.0416(17) -0.0010(14) -0.0020(14) -0.0021(15)
N2 0.071(3) 0.039(2) 0.089(3) -0.006(2) -0.019(2) -0.017(2)
C42 0.058(5) 0.042(4) 0.036(3) 0.000 -0.003(3) 0.000
C11 0.038(3) 0.032(2) 0.051(2) 0.002(2) 0.005(2) 0.003(2)
C12 0.051(3) 0.063(4) 0.127(5) -0.040(3) 0.027(3) 0.002(3)
C31 0.030(3) 0.036(4) 0.036(3) 0.000 -0.002(2) 0.000
C32 0.035(4) 0.043(4) 0.077(5) 0.000 0.000(4) 0.000
C6 0.036(2) 0.032(2) 0.052(2) -0.004(2) -0.0010(19) 0.0010(19)
C5 0.043(3) 0.027(2) 0.059(3) -0.0033(19) -0.001(2) 0.001(2)
C4 0.047(3) 0.035(2) 0.045(2) -0.0091(18) 0.0029(19) -0.007(2)
C3 0.046(3) 0.043(3) 0.058(3) -0.003(2) -0.022(2) -0.009(2)
C2 0.044(3) 0.033(2) 0.057(3) 0.006(2) -0.010(2) -0.001(2)
C21 0.045(3) 0.030(2) 0.041(2) -0.0030(19) 0.008(2) -0.008(2)
C22 0.074(3) 0.052(3) 0.047(2) -0.013(2) -0.001(2) 0.000(3)
C41 0.026(3) 0.039(4) 0.039(3) 0.000 0.005(2) 0.000
C1 0.045(4) 0.038(4) 0.068(4) 0.000 -0.009(3) 0.000

loop_
_atom_type_symbol
_atom_type_description
_atom_type_scat_dispersion_real
_atom_type_scat_dispersion_imag
_atom_type_scat_source
C C 0.0033 0.0016 'International Tables Vol C Tables 4.2.6.8 and 6.1.1.4'
H H 0.0000 0.0000 'International Tables Vol C Tables 4.2.6.8 and 6.1.1.4'
N N 0.0061 0.0033 'International Tables Vol C Tables 4.2.6.8 and 6.1.1.4'
O O 0.0106 0.0060 'International Tables Vol C Tables 4.2.6.8 and 6.1.1.4'
Ru Ru -1.2594 0.8363 'International Tables Vol C Tables 4.2.6.8 and 6.1.1.4'

loop_
_geom_angle_atom_site_label_1
_geom_angle_atom_site_label_2
_geom_angle_atom_site_label_3
_geom_angle
_geom_angle_site_symmetry_1
_geom_angle_site_symmetry_3
C1 Ru1 O2 179.6(2) . .
C1 Ru1 O11 87.05(18) . 7_565
O2 Ru1 O11 92.66(10) . 7_565
C1 Ru1 O11 87.05(17) . .
O2 Ru1 O11 92.66(10) . .
O11 Ru1 O11 86.13(19) 7_565 .
C1 Ru1 O21 88.79(17) . 7_565
O2 Ru1 O21 91.49(10) . 7_565
O11 Ru1 O21 175.72(12) 7_565 7_565
O11 Ru1 O21 92.65(14) . 7_565
C1 Ru1 O21 88.79(17) . .
O2 Ru1 O21 91.49(10) . .
O11 Ru1 O21 92.65(14) 7_565 .
O11 Ru1 O21 175.73(12) . .
O21 Ru1 O21 88.27(19) 7_565 .
O2 Ru2 O41 94.17(12) . .
O2 Ru2 O12 95.98(12) . .
O41 Ru2 O12 88.67(14) . .
O2 Ru2 O22 94.78(12) . 7_565
O41 Ru2 O22 170.81(11) . 7_565
O12 Ru2 O22 92.48(13) . 7_565
O2 Ru2 O31 95.34(12) . .
O41 Ru2 O31 88.86(14) . .
O12 Ru2 O31 168.56(12) . .
O22 Ru2 O31 88.23(13) 7_565 .
O2 Ru2 N1 179.44(12) . .
O41 Ru2 N1 86.39(11) . .
O12 Ru2 N1 84.05(12) . .
O22 Ru2 N1 84.65(11) 7_565 .
O31 Ru2 N1 84.64(11) . .
C11 O11 Ru1 132.7(3) . .
C11 O12 Ru2 134.0(3) . .
Ru2 O2 Ru2 121.72(17) 7_565 .
Ru2 O2 Ru1 119.13(9) 7_565 .
Ru2 O2 Ru1 119.13(9) . .
C31 O31 Ru2 132.0(3) . .
C21 O22 Ru2 132.0(3) . 7_565
C21 O21 Ru1 134.5(3) . .
C41 O41 Ru2 132.9(3) . .
C2 N1 C6 115.6(3) . .
C2 N1 Ru2 122.4(3) . .
C6 N1 Ru2 122.0(3) . .
C4 N2 H2A 120.0 . .
C4 N2 H2B 120.0 . .
H2A N2 H2B 120.0 . .
C41 C42 H422 109(3) . .
C41 C42 H421 106(4) . .
H422 C42 H421 106(3) . .
O12 C11 O11 127.2(4) . .
O12 C11 C12 116.2(4) . .
O11 C11 C12 116.6(4) . .
C11 C12 H12A 109.5 . .
C11 C12 H12B 109.5 . .
H12A C12 H12B 109.5 . .
C11 C12 H12C 109.5 . .
H12A C12 H12C 109.5 . .
H12B C12 H12C 109.5 . .
O31 C31 O31 126.6(5) . 7_565
O31 C31 C32 116.7(3) . .
O31 C31 C32 116.7(3) 7_565 .
C31 C32 H321 105(5) . .
C31 C32 H322 111(3) . .
H321 C32 H322 109(4) . .
N1 C6 C5 124.0(4) . .
N1 C6 H6 118.0 . .
C5 C6 H6 118.0 . .
C6 C5 C4 119.7(4) . .
C6 C5 H5 120.2 . .
C4 C5 H5 120.2 . .
N2 C4 C3 121.7(4) . .
N2 C4 C5 121.5(4) . .
C3 C4 C5 116.8(4) . .
C2 C3 C4 119.9(4) . .
C2 C3 H3 120.1 . .
C4 C3 H3 120.1 . .
N1 C2 C3 124.0(4) . .
N1 C2 H2 118.0 . .
C3 C2 H2 118.0 . .
O21 C21 O22 127.0(4) . .
O21 C21 C22 116.8(4) . .
O22 C21 C22 116.2(4) . .
C21 C22 H22A 109.5 . .
C21 C22 H22B 109.5 . .
H22A C22 H22B 109.5 . .
C21 C22 H22C 109.5 . .
H22A C22 H22C 109.5 . .
H22B C22 H22C 109.5 . .
O41 C41 O41 125.8(5) 7_565 .
O41 C41 C42 117.1(3) 7_565 .
O41 C41 C42 117.1(3) . .
O1 C1 Ru1 178.7(6) . .

loop_
_geom_bond_atom_site_label_1
_geom_bond_atom_site_label_2
_geom_bond_distance
_geom_bond_site_symmetry_2
Ru1 C1 1.809(7) .
Ru1 O2 2.062(3) .
Ru1 O11 2.063(3) 7_565
Ru1 O11 2.063(3) .
Ru1 O21 2.073(3) 7_565
Ru1 O21 2.073(3) .
Ru2 O2 1.8990(16) .
Ru2 O41 2.035(3) .
Ru2 O12 2.038(3) .
Ru2 O22 2.039(3) 7_565
Ru2 O31 2.042(3) .
Ru2 N1 2.122(3) .
O11 C11 1.243(5) .
O12 C11 1.225(5) .
O2 Ru2 1.8990(16) 7_565
O31 C31 1.233(3) .
O22 C21 1.248(5) .
O22 Ru2 2.039(3) 7_565
O21 C21 1.242(5) .
O41 C41 1.240(3) .
O1 C1 1.151(7) .
N1 C2 1.338(5) .
N1 C6 1.344(5) .
N2 C4 1.363(5) .
N2 H2A 0.8600 .
N2 H2B 0.8600 .
C42 C41 1.498(7) .
C42 H422 0.949(19) .
C42 H421 0.95(2) .
C11 C12 1.503(6) .
C12 H12A 0.9600 .
C12 H12B 0.9600 .
C12 H12C 0.9600 .
C31 O31 1.233(3) 7_565
C31 C32 1.509(8) .
C32 H321 0.95(2) .
C32 H322 0.937(19) .
C6 C5 1.360(5) .
C6 H6 0.9300 .
C5 C4 1.390(5) .
C5 H5 0.9300 .
C4 C3 1.375(6) .
C3 C2 1.368(5) .
C3 H3 0.9300 .
C2 H2 0.9300 .
C21 C22 1.504(5) .
C22 H22A 0.9600 .
C22 H22B 0.9600 .
C22 H22C 0.9600 .
C41 O41 1.240(3) 7_565

loop_
_geom_hbond_atom_site_label_D
_geom_hbond_atom_site_label_H
_geom_hbond_atom_site_label_A
_geom_hbond_distance_DH
_geom_hbond_distance_HA
_geom_hbond_distance_DA
_geom_hbond_angle_DHA
_geom_hbond_site_symmetry_A
N2 H2A O31 0.86 2.56 3.132(5) 124.8 4_765
N2 H2B O1 0.86 2.39 3.255(5) 179.0 5_767
N2 H2A O31 0.86 2.56 3.132(5) 124.8 4_765
N2 H2B O1 0.86 2.39 3.255(5) 179.0 5_767
